data_4328093
loop_
_publ_author_name
'Stephen A. DiFranco'
'Nicholas A. Maciulis'
'Richard J. Staples'
'Rami J. Batrice'
'Aaron L. Odom'

_publ_section_title
;
 Evaluation of Donor and Steric Properties of Anionic Ligands on High
 Valent Transition Metals
;
_journal_name_full 'Inorganic Chemistry'
_journal_page_first 1187
_journal_page_last 1200
_journal_paper_doi 10.1021/ic202524r
_journal_volume 51
_journal_year 2012
_chemical_absolute_configuration ad
_chemical_formula_moiety 'C20 H32 Cr N4 O3'
_chemical_formula_sum 'C20 H32 Cr N4 O3'
_chemical_formula_weight 428.50
_chemical_name_common NCr(NiPr2)2(OPth)
_chemical_properties_physical 'air-sensitive, moisture-sensitive, oxygen-sensitive'
_space_group_IT_number 14
_symmetry_cell_setting monoclinic
_symmetry_Int_Tables_number 14
_symmetry_space_group_name_Hall '-P 2ybc'
_symmetry_space_group_name_H-M 'P 1 21/c 1'
_atom_sites_solution_hydrogens geom
_atom_sites_solution_primary direct
_atom_sites_solution_secondary difmap
_audit_creation_method SHELXL-97
_cell_angle_alpha 90.00
_cell_angle_beta 89.9990(10)
_cell_angle_gamma 90.00
_cell_formula_units_Z 4
_cell_length_a 16.4534(9)
_cell_length_b 9.3648(5)
_cell_length_c 14.8044(8)
_cell_measurement_reflns_used 8595
_cell_measurement_temperature 173(2)
_cell_measurement_theta_max 25.46
_cell_measurement_theta_min 2.48
_cell_volume 2281.1(2)
_computing_cell_refinement 'APEX2 (BRUKER, V2008.5-0, 2006)'
_computing_data_collection 'COSMO (BRUKER, V1.58, 2006)'
_computing_data_reduction 'SAINT (BRUKER, V7.34A, 2006)'
_computing_molecular_graphics 'SHELXTL (Sheldrick, Acta Cryst. A64 2008, 112-122)'
_computing_publication_material 'SHELXTL (Sheldrick, Acta Cryst. A64 2008, 112-122)'
_computing_structure_refinement 'SHELXL (Sheldrick, Acta Cryst. A64 2008, 112-122)'
_computing_structure_solution 'SHELXS (Sheldrick, Acta Cryst. A64 2008, 112-122)'
_diffrn_ambient_temperature 173(2)
_diffrn_detector_area_resol_mean 836.6
_diffrn_measured_fraction_theta_full 0.996
_diffrn_measured_fraction_theta_max 0.996
_diffrn_measurement_device_type 'Bruker APEX-II CCD'
_diffrn_measurement_method '\w,and/f 0.5 deg'
_diffrn_radiation_monochromator graphite
_diffrn_radiation_probe x-ray
_diffrn_radiation_type MoK\a
_diffrn_radiation_wavelength 0.71073
_diffrn_reflns_av_R_equivalents 0.0393
_diffrn_reflns_av_sigmaI/netI 0.0465
_diffrn_reflns_limit_h_max 19
_diffrn_reflns_limit_h_min -19
_diffrn_reflns_limit_k_max 11
_diffrn_reflns_limit_k_min -11
_diffrn_reflns_limit_l_max 17
_diffrn_reflns_limit_l_min -17
_diffrn_reflns_number 16294
_diffrn_reflns_theta_full 25.46
_diffrn_reflns_theta_max 25.46
_diffrn_reflns_theta_min 2.48
_diffrn_source 'fine-focus sealed tube'
_diffrn_source_type 'sealed tube'
_exptl_absorpt_coefficient_mu 0.527
_exptl_absorpt_correction_T_max 0.9327
_exptl_absorpt_correction_T_min 0.7654
_exptl_absorpt_correction_type multi-scan
_exptl_absorpt_process_details SADABS
_exptl_crystal_colour orange
_exptl_crystal_density_diffrn 1.248
_exptl_crystal_description prism
_exptl_crystal_F_000 912
_exptl_crystal_recrystallization_method 'Cold ether layered in pentane'
_exptl_crystal_size_max 0.54
_exptl_crystal_size_mid 0.47
_exptl_crystal_size_min 0.13
_refine_diff_density_max 0.299
_refine_diff_density_min -0.447
_refine_diff_density_rms 0.043
_refine_ls_extinction_method none
_refine_ls_goodness_of_fit_ref 1.091
_refine_ls_hydrogen_treatment constr
_refine_ls_matrix_type full
_refine_ls_number_parameters 261
_refine_ls_number_reflns 4205
_refine_ls_number_restraints 0
_refine_ls_restrained_S_all 1.091
_refine_ls_R_factor_all 0.0496
_refine_ls_R_factor_gt 0.0444
_refine_ls_shift/su_max 0.001
_refine_ls_shift/su_mean 0.000
_refine_ls_structure_factor_coef Fsqd
_refine_ls_weighting_details 'calc w=1/[\s^2^(Fo^2^)+(0.0492P)^2^+1.1341P] where P=(Fo^2^+2Fc^2^)/3'
_refine_ls_weighting_scheme calc
_refine_ls_wR_factor_gt 0.1290
_refine_ls_wR_factor_ref 0.1331
_reflns_number_gt 3575
_reflns_number_total 4205
_reflns_threshold_expression >2sigma(I)
_cod_data_source_file ic202524r_si_003_19.cif
_cod_data_source_block pth
_cod_original_sg_symbol_H-M 'P 21/c'
_cod_database_code 4328093
_contact_crystallographer_name 'Richard Staples'
_contact_crystallographer_email xraystaples@chemistry.msu.com

loop_
_symmetry_equiv_pos_as_xyz
'x, y, z'
'-x, y+1/2, -z+1/2'
'-x, -y, -z'
'x, -y-1/2, z-1/2'

loop_
_atom_site_label
_atom_site_type_symbol
_atom_site_fract_x
_atom_site_fract_y
_atom_site_fract_z
_atom_site_U_iso_or_equiv
_atom_site_adp_type
_atom_site_occupancy
_atom_site_symmetry_multiplicity
_atom_site_calc_flag
_atom_site_refinement_flags
Cr1 Cr 0.25000(2) 0.27001(4) 0.75359(2) 0.04628(16) Uani 1 1 d .
O2 O 0.11111(13) 0.5777(2) 0.67518(14) 0.0746(6) Uani 1 1 d .
O3 O 0.38898(13) 0.5779(2) 0.67523(14) 0.0743(6) Uani 1 1 d .
O1 O 0.25000(11) 0.46970(18) 0.76530(11) 0.0549(5) Uani 1 1 d .
N3 N 0.34438(13) 0.2003(2) 0.79864(14) 0.0511(5) Uani 1 1 d .
C321 C 0.43411(19) 0.3349(4) 0.9001(2) 0.0701(8) Uani 1 1 d .
H32A H 0.4832 0.2811 0.8843 0.105 Uiso 1 1 calc R
H32B H 0.4392 0.3719 0.9617 0.105 Uiso 1 1 calc R
H32C H 0.4274 0.4148 0.8579 0.105 Uiso 1 1 calc R
C312 C 0.3705(2) -0.0360(4) 0.7318(3) 0.0869(10) Uani 1 1 d .
H31A H 0.3495 -0.0816 0.7866 0.130 Uiso 1 1 calc R
H31B H 0.4128 -0.0965 0.7051 0.130 Uiso 1 1 calc R
H31C H 0.3262 -0.0234 0.6883 0.130 Uiso 1 1 calc R
N4 N 0.24992(14) 0.5577(2) 0.69208(13) 0.0514(5) Uani 1 1 d .
C8 C 0.32109(18) 0.6060(3) 0.65141(17) 0.0550(6) Uani 1 1 d .
C2 C 0.20852(17) 0.6952(3) 0.57412(17) 0.0518(6) Uani 1 1 d .
C322 C 0.3680(2) 0.1063(4) 0.9547(2) 0.0817(10) Uani 1 1 d .
H32D H 0.3210 0.0438 0.9453 0.123 Uiso 1 1 calc R
H32E H 0.3700 0.1364 1.0181 0.123 Uiso 1 1 calc R
H32F H 0.4179 0.0544 0.9396 0.123 Uiso 1 1 calc R
C1 C 0.17882(17) 0.6062(3) 0.65122(17) 0.0548(6) Uani 1 1 d .
C221 C 0.06604(18) 0.3351(4) 0.9001(2) 0.0697(8) Uani 1 1 d .
H22A H 0.0725 0.4146 0.8577 0.104 Uiso 1 1 calc R
H22B H 0.0613 0.3726 0.9617 0.104 Uiso 1 1 calc R
H22C H 0.0169 0.2812 0.8849 0.104 Uiso 1 1 calc R
C7 C 0.29152(17) 0.6952(3) 0.57421(17) 0.0527(6) Uani 1 1 d .
N1 N 0.25008(15) 0.2269(2) 0.65371(15) 0.0561(5) Uani 1 1 d .
C21 C 0.09380(18) 0.1083(3) 0.75544(19) 0.0613(7) Uani 1 1 d .
H21 H 0.0497 0.0919 0.8007 0.074 Uiso 1 1 calc R
C31 C 0.40628(18) 0.1082(3) 0.75552(19) 0.0619(7) Uani 1 1 d .
H31 H 0.4504 0.0918 0.8008 0.074 Uiso 1 1 calc R
C22 C 0.13961(18) 0.2373(3) 0.89412(18) 0.0562(6) Uani 1 1 d .
H22 H 0.1875 0.2931 0.9162 0.067 Uiso 1 1 calc R
C32 C 0.36051(18) 0.2374(3) 0.89423(18) 0.0566(6) Uani 1 1 d .
H32 H 0.3127 0.2933 0.9163 0.068 Uiso 1 1 calc R
C222 C 0.1319(2) 0.1064(4) 0.9547(2) 0.0806(9) Uani 1 1 d .
H22D H 0.0812 0.0562 0.9408 0.121 Uiso 1 1 calc R
H22E H 0.1315 0.1364 1.0181 0.121 Uiso 1 1 calc R
H22F H 0.1781 0.0424 0.9441 0.121 Uiso 1 1 calc R
C4 C 0.2085(2) 0.8354(3) 0.44111(19) 0.0660(7) Uani 1 1 d .
H4 H 0.1803 0.8844 0.3945 0.079 Uiso 1 1 calc R
C5 C 0.2914(2) 0.8354(3) 0.44116(19) 0.0648(7) Uani 1 1 d .
H5 H 0.3196 0.8845 0.3946 0.078 Uiso 1 1 calc R
C311 C 0.4442(2) 0.1847(4) 0.6746(2) 0.0837(10) Uani 1 1 d .
H31D H 0.4038 0.1931 0.6262 0.125 Uiso 1 1 calc R
H31E H 0.4909 0.1297 0.6527 0.125 Uiso 1 1 calc R
H31F H 0.4622 0.2801 0.6929 0.125 Uiso 1 1 calc R
C3 C 0.1643(2) 0.7652(3) 0.5079(2) 0.0635(7) Uani 1 1 d .
H3 H 0.1065 0.7653 0.5081 0.076 Uiso 1 1 calc R
C211 C 0.0558(2) 0.1843(4) 0.6747(2) 0.0840(10) Uani 1 1 d .
H21A H 0.0376 0.2797 0.6930 0.126 Uiso 1 1 calc R
H21B H 0.0092 0.1291 0.6528 0.126 Uiso 1 1 calc R
H21C H 0.0962 0.1931 0.6264 0.126 Uiso 1 1 calc R
C212 C 0.1294(2) -0.0357(4) 0.7317(3) 0.0868(10) Uani 1 1 d .
H21D H 0.1729 -0.0233 0.6871 0.130 Uiso 1 1 calc R
H21E H 0.0868 -0.0969 0.7063 0.130 Uiso 1 1 calc R
H21F H 0.1517 -0.0803 0.7863 0.130 Uiso 1 1 calc R
N2 N 0.15562(13) 0.2003(2) 0.79848(14) 0.0503(5) Uani 1 1 d .
C6 C 0.3357(2) 0.7652(3) 0.5079(2) 0.0634(7) Uani 1 1 d .
H6 H 0.3935 0.7653 0.5079 0.076 Uiso 1 1 calc R

loop_
_atom_site_aniso_label
_atom_site_aniso_U_11
_atom_site_aniso_U_22
_atom_site_aniso_U_33
_atom_site_aniso_U_23
_atom_site_aniso_U_13
_atom_site_aniso_U_12
Cr1 0.0574(3) 0.0415(2) 0.0400(3) 0.00062(14) -0.00067(17) -0.00001(16)
O2 0.0684(13) 0.0799(14) 0.0754(14) 0.0179(11) 0.0146(10) 0.0064(11)
O3 0.0681(13) 0.0811(14) 0.0737(14) 0.0176(11) -0.0161(10) -0.0078(11)
O1 0.0830(13) 0.0423(9) 0.0394(9) 0.0032(7) -0.0005(8) -0.0008(8)
N3 0.0611(13) 0.0477(11) 0.0446(11) 0.0006(9) -0.0010(9) 0.0018(9)
C321 0.0676(18) 0.075(2) 0.0676(19) -0.0034(15) -0.0085(14) -0.0098(15)
C312 0.094(2) 0.065(2) 0.102(3) -0.0186(18) 0.004(2) 0.0187(18)
N4 0.0685(13) 0.0435(11) 0.0421(11) 0.0051(8) -0.0012(9) 0.0004(10)
C8 0.0693(17) 0.0462(14) 0.0494(14) 0.0018(11) -0.0055(12) -0.0070(12)
C2 0.0678(16) 0.0425(13) 0.0452(14) -0.0005(10) 0.0027(11) 0.0045(11)
C322 0.111(3) 0.078(2) 0.0557(18) 0.0153(15) -0.0127(17) -0.0117(19)
C1 0.0678(17) 0.0445(13) 0.0520(14) 0.0012(11) 0.0029(12) 0.0059(12)
C221 0.0666(18) 0.074(2) 0.0682(19) -0.0041(15) 0.0059(14) 0.0096(15)
C7 0.0702(17) 0.0426(13) 0.0452(14) 0.0000(10) -0.0035(11) -0.0046(11)
N1 0.0685(14) 0.0545(13) 0.0452(12) -0.0013(9) -0.0008(10) -0.0011(10)
C21 0.0643(16) 0.0651(17) 0.0545(15) -0.0006(13) -0.0025(12) -0.0151(13)
C31 0.0668(17) 0.0649(17) 0.0540(15) -0.0014(13) -0.0006(12) 0.0139(13)
C22 0.0624(16) 0.0585(16) 0.0478(15) 0.0011(11) 0.0037(11) 0.0046(12)
C32 0.0631(16) 0.0598(16) 0.0470(15) 0.0010(11) -0.0049(11) -0.0040(12)
C222 0.109(3) 0.078(2) 0.0547(17) 0.0144(15) 0.0119(16) 0.0103(19)
C4 0.089(2) 0.0538(16) 0.0546(16) 0.0096(12) -0.0043(14) 0.0074(14)
C5 0.088(2) 0.0543(16) 0.0525(16) 0.0104(12) 0.0034(14) -0.0078(14)
C311 0.083(2) 0.099(3) 0.069(2) 0.0114(18) 0.0221(16) 0.0266(19)
C3 0.0713(18) 0.0584(16) 0.0608(18) 0.0082(13) -0.0018(14) 0.0111(13)
C211 0.085(2) 0.100(3) 0.066(2) 0.0111(18) -0.0247(16) -0.027(2)
C212 0.094(2) 0.065(2) 0.102(3) -0.0195(18) -0.004(2) -0.0188(18)
N2 0.0597(12) 0.0468(11) 0.0444(11) 0.0014(9) -0.0018(9) -0.0025(9)
C6 0.0710(18) 0.0590(17) 0.0601(18) 0.0094(13) 0.0000(13) -0.0101(13)

loop_
_atom_type_symbol
_atom_type_description
_atom_type_scat_dispersion_real
_atom_type_scat_dispersion_imag
_atom_type_scat_source
C C 0.0033 0.0016 'International Tables Vol C Tables 4.2.6.8 and 6.1.1.4'
H H 0.0000 0.0000 'International Tables Vol C Tables 4.2.6.8 and 6.1.1.4'
N N 0.0061 0.0033 'International Tables Vol C Tables 4.2.6.8 and 6.1.1.4'
O O 0.0106 0.0060 'International Tables Vol C Tables 4.2.6.8 and 6.1.1.4'
Cr Cr 0.3209 0.6236 'International Tables Vol C Tables 4.2.6.8 and 6.1.1.4'

loop_
_geom_angle_atom_site_label_1
_geom_angle_atom_site_label_2
_geom_angle_atom_site_label_3
_geom_angle
N1 Cr1 N2 105.06(11)
N1 Cr1 N3 105.05(11)
N2 Cr1 N3 118.04(9)
N1 Cr1 O1 110.55(9)
N2 Cr1 O1 108.97(9)
N3 Cr1 O1 108.95(9)
N4 O1 Cr1 121.94(14)
C31 N3 C32 115.2(2)
C31 N3 Cr1 129.89(17)
C32 N3 Cr1 114.90(17)
C32 C321 H32A 109.5
C32 C321 H32B 109.5
H32A C321 H32B 109.5
C32 C321 H32C 109.5
H32A C321 H32C 109.5
H32B C321 H32C 109.5
C31 C312 H31A 109.5
C31 C312 H31B 109.5
H31A C312 H31B 109.5
C31 C312 H31C 109.5
H31A C312 H31C 109.5
H31B C312 H31C 109.5
O1 N4 C8 122.7(2)
O1 N4 C1 122.9(2)
C8 N4 C1 114.4(2)
O3 C8 N4 125.8(2)
O3 C8 C7 130.4(3)
N4 C8 C7 103.8(2)
C7 C2 C3 121.7(3)
C7 C2 C1 109.1(2)
C3 C2 C1 129.2(3)
C32 C322 H32D 109.5
C32 C322 H32E 109.5
H32D C322 H32E 109.5
C32 C322 H32F 109.5
H32D C322 H32F 109.5
H32E C322 H32F 109.5
O2 C1 N4 125.4(2)
O2 C1 C2 130.8(3)
N4 C1 C2 103.8(2)
C22 C221 H22A 109.5
C22 C221 H22B 109.5
H22A C221 H22B 109.5
C22 C221 H22C 109.5
H22A C221 H22C 109.5
H22B C221 H22C 109.5
C2 C7 C6 121.6(3)
C2 C7 C8 109.0(2)
C6 C7 C8 129.3(3)
N2 C21 C212 110.7(2)
N2 C21 C211 110.3(2)
C212 C21 C211 113.2(3)
N2 C21 H21 107.5
C212 C21 H21 107.5
C211 C21 H21 107.5
N3 C31 C312 110.7(2)
N3 C31 C311 110.2(2)
C312 C31 C311 113.2(3)
N3 C31 H31 107.5
C312 C31 H31 107.5
C311 C31 H31 107.5
N2 C22 C221 109.8(2)
N2 C22 C222 112.9(2)
C221 C22 C222 112.6(3)
N2 C22 H22 107.1
C221 C22 H22 107.1
C222 C22 H22 107.1
N3 C32 C321 109.8(2)
N3 C32 C322 112.8(2)
C321 C32 C322 112.7(3)
N3 C32 H32 107.1
C321 C32 H32 107.1
C322 C32 H32 107.1
C22 C222 H22D 109.5
C22 C222 H22E 109.5
H22D C222 H22E 109.5
C22 C222 H22F 109.5
H22D C222 H22F 109.5
H22E C222 H22F 109.5
C5 C4 C3 121.5(3)
C5 C4 H4 119.3
C3 C4 H4 119.3
C4 C5 C6 121.6(3)
C4 C5 H5 119.2
C6 C5 H5 119.2
C31 C311 H31D 109.5
C31 C311 H31E 109.5
H31D C311 H31E 109.5
C31 C311 H31F 109.5
H31D C311 H31F 109.5
H31E C311 H31F 109.5
C2 C3 C4 116.8(3)
C2 C3 H3 121.6
C4 C3 H3 121.6
C21 C211 H21A 109.5
C21 C211 H21B 109.5
H21A C211 H21B 109.5
C21 C211 H21C 109.5
H21A C211 H21C 109.5
H21B C211 H21C 109.5
C21 C212 H21D 109.5
C21 C212 H21E 109.5
H21D C212 H21E 109.5
C21 C212 H21F 109.5
H21D C212 H21F 109.5
H21E C212 H21F 109.5
C21 N2 C22 115.2(2)
C21 N2 Cr1 129.97(17)
C22 N2 Cr1 114.76(17)
C7 C6 C5 116.8(3)
C7 C6 H6 121.6
C5 C6 H6 121.6

loop_
_geom_bond_atom_site_label_1
_geom_bond_atom_site_label_2
_geom_bond_distance
Cr1 N1 1.533(2)
Cr1 N2 1.811(2)
Cr1 N3 1.812(2)
Cr1 O1 1.8780(18)
O2 C1 1.199(3)
O3 C8 1.200(3)
O1 N4 1.361(2)
N3 C31 1.479(3)
N3 C32 1.481(3)
C321 C32 1.520(4)
C321 H32A 0.9800
C321 H32B 0.9800
C321 H32C 0.9800
C312 C31 1.515(5)
C312 H31A 0.9800
C312 H31B 0.9800
C312 H31C 0.9800
N4 C8 1.392(3)
N4 C1 1.393(3)
C8 C7 1.497(4)
C2 C7 1.366(4)
C2 C3 1.386(4)
C2 C1 1.495(4)
C322 C32 1.524(4)
C322 H32D 0.9800
C322 H32E 0.9800
C322 H32F 0.9800
C221 C22 1.521(4)
C221 H22A 0.9800
C221 H22B 0.9800
C221 H22C 0.9800
C7 C6 1.387(4)
C21 N2 1.478(3)
C21 C212 1.512(5)
C21 C211 1.525(4)
C21 H21 1.0000
C31 C311 1.529(4)
C31 H31 1.0000
C22 N2 1.481(3)
C22 C222 1.524(4)
C22 H22 1.0000
C32 H32 1.0000
C222 H22D 0.9800
C222 H22E 0.9800
C222 H22F 0.9800
C4 C5 1.364(4)
C4 C3 1.393(4)
C4 H4 0.9500
C5 C6 1.393(4)
C5 H5 0.9500
C311 H31D 0.9800
C311 H31E 0.9800
C311 H31F 0.9800
C3 H3 0.9500
C211 H21A 0.9800
C211 H21B 0.9800
C211 H21C 0.9800
C212 H21D 0.9800
C212 H21E 0.9800
C212 H21F 0.9800
C6 H6 0.9500

loop_
_geom_torsion_atom_site_label_1
_geom_torsion_atom_site_label_2
_geom_torsion_atom_site_label_3
_geom_torsion_atom_site_label_4
_geom_torsion
N1 Cr1 O1 N4 0.1(2)
N2 Cr1 O1 N4 -114.88(18)
N3 Cr1 O1 N4 115.06(18)
N1 Cr1 N3 C31 -6.1(3)
N2 Cr1 N3 C31 110.5(2)
O1 Cr1 N3 C31 -124.6(2)
N1 Cr1 N3 C32 176.20(18)
N2 Cr1 N3 C32 -67.18(19)
O1 Cr1 N3 C32 57.74(19)
Cr1 O1 N4 C8 -89.8(2)
Cr1 O1 N4 C1 89.8(2)
O1 N4 C8 O3 -0.5(4)
C1 N4 C8 O3 179.9(3)
O1 N4 C8 C7 178.9(2)
C1 N4 C8 C7 -0.7(3)
O1 N4 C1 O2 0.4(4)
C8 N4 C1 O2 -180.0(3)
O1 N4 C1 C2 -178.9(2)
C8 N4 C1 C2 0.8(3)
C7 C2 C1 O2 -179.7(3)
C3 C2 C1 O2 -2.2(5)
C7 C2 C1 N4 -0.5(3)
C3 C2 C1 N4 177.0(3)
C3 C2 C7 C6 -0.1(4)
C1 C2 C7 C6 177.6(2)
C3 C2 C7 C8 -177.6(2)
C1 C2 C7 C8 0.1(3)
O3 C8 C7 C2 179.7(3)
N4 C8 C7 C2 0.3(3)
O3 C8 C7 C6 2.5(5)
N4 C8 C7 C6 -176.9(3)
C32 N3 C31 C312 114.4(3)
Cr1 N3 C31 C312 -63.2(3)
C32 N3 C31 C311 -119.6(3)
Cr1 N3 C31 C311 62.8(3)
C31 N3 C32 C321 68.1(3)
Cr1 N3 C32 C321 -113.9(2)
C31 N3 C32 C322 -58.4(3)
Cr1 N3 C32 C322 119.6(2)
C3 C4 C5 C6 0.0(5)
C7 C2 C3 C4 0.2(4)
C1 C2 C3 C4 -177.0(3)
C5 C4 C3 C2 -0.2(5)
C212 C21 N2 C22 -114.4(3)
C211 C21 N2 C22 119.6(3)
C212 C21 N2 Cr1 63.2(3)
C211 C21 N2 Cr1 -62.8(3)
C221 C22 N2 C21 -68.2(3)
C222 C22 N2 C21 58.3(3)
C221 C22 N2 Cr1 113.8(2)
C222 C22 N2 Cr1 -119.7(2)
N1 Cr1 N2 C21 6.1(3)
N3 Cr1 N2 C21 -110.5(2)
O1 Cr1 N2 C21 124.6(2)
N1 Cr1 N2 C22 -176.30(17)
N3 Cr1 N2 C22 67.09(19)
O1 Cr1 N2 C22 -57.81(18)
C2 C7 C6 C5 0.0(4)
C8 C7 C6 C5 176.9(3)
C4 C5 C6 C7 0.1(5)

loop_
_cod_related_entry_id
_cod_related_entry_database
_cod_related_entry_code
1 ChemSpider 30661210
